data_1549118
loop_
_publ_author_name
'Thangavadivale, Vargini'
'Aguiar, Pedro M.'
'Jasim, Naseralla A.'
'Pike, Sarah J.'
'Smith, Dan A.'
'Whitwood, Adrian C.'
'Brammer, Lee'
'Perutz, Robin N.'

_publ_section_title
;
 Self-complementary nickel halides enable multifaceted comparisons of
 intermolecular halogen bonds: fluoride ligands <i>vs.</i> other halides.
;
_journal_issue 15
_journal_name_full 'Chemical science'
_journal_page_first 3767
_journal_page_last 3781
_journal_paper_doi 10.1039/c8sc00890f
_journal_volume 9
_journal_year 2018
_chemical_absolute_configuration unk
_chemical_formula_moiety 'C18 H30 F5 I Ni P2'
_chemical_formula_sum 'C18 H30 F5 I Ni P2'
_chemical_formula_weight 588.97
_space_group_crystal_system monoclinic
_space_group_IT_number 9
_space_group_name_Hall 'C -2yc'
_space_group_name_H-M_alt 'C 1 c 1'
_symmetry_space_group_name_Hall 'C -2yc'
_symmetry_space_group_name_H-M 'C 1 c 1'
_atom_sites_solution_hydrogens mixed
_atom_sites_solution_primary iterative
_audit_creation_date 2014-07-04
_audit_creation_method
;
Olex2 1.2
(compiled 2014.06.27 svn.r2953 for OlexSys, GUI svn.r4855)
;
_audit_update_record
;
2018-02-23 deposited with the CCDC.
2018-03-19 downloaded from the CCDC.
;
_cell_angle_alpha 90
_cell_angle_beta 96.803(10)
_cell_angle_gamma 90
_cell_formula_units_Z 4
_cell_length_a 17.1652(15)
_cell_length_b 8.5185(13)
_cell_length_c 16.935(2)
_cell_measurement_reflns_used 2029
_cell_measurement_temperature 240.00(14)
_cell_measurement_theta_max 27.6850
_cell_measurement_theta_min 3.4700
_cell_volume 2458.8(5)
_computing_cell_refinement
;
CrysAlisPro, Agilent Technologies,
Version 1.171.37.33 (release 27-03-2014 CrysAlis171 .NET)
(compiled Mar 27 2014,17:12:48)
;
_computing_data_collection
;
CrysAlisPro, Agilent Technologies,
Version 1.171.37.33 (release 27-03-2014 CrysAlis171 .NET)
(compiled Mar 27 2014,17:12:48)
;
_computing_data_reduction
;
CrysAlisPro, Agilent Technologies,
Version 1.171.37.33 (release 27-03-2014 CrysAlis171 .NET)
(compiled Mar 27 2014,17:12:48)
;
_computing_molecular_graphics 'Olex2 (Dolomanov et al., 2009)'
_computing_publication_material 'Olex2 (Dolomanov et al., 2009)'
_computing_structure_refinement 'ShelXL (Sheldrick, 2008)'
_computing_structure_solution 'olex2.solve (Bourhis et al., 2013)'
_diffrn_ambient_environment N~2~
_diffrn_ambient_temperature 240.00(14)
_diffrn_detector 'CCD plate'
_diffrn_detector_area_resol_mean 16.1450
_diffrn_detector_type Eos
_diffrn_measured_fraction_theta_full 0.999
_diffrn_measured_fraction_theta_max 0.988
_diffrn_measurement_details
;
#__ type_ start__ end____ width___ exp.time_
  1 omega  -86.00  -43.00   1.0000  142.5000
omega____ theta____ kappa____ phi______ frames
    -      -17.1392  -57.0000 -120.0000 43

#__ type_ start__ end____ width___ exp.time_
  2 omega  -54.00   38.00   1.0000  142.5000
omega____ theta____ kappa____ phi______ frames
    -      -17.1392   19.0000    0.0000 92

#__ type_ start__ end____ width___ exp.time_
  3 omega  -43.00   63.00   1.0000  142.5000
omega____ theta____ kappa____ phi______ frames
    -       18.5455  -19.0000   90.0000 106
;
_diffrn_measurement_device 'four-circle diffractometer'
_diffrn_measurement_device_type 'SuperNova, Single source at offset, Eos'
_diffrn_measurement_method '\w scans'
_diffrn_orient_matrix_UB_11 0.0009156000
_diffrn_orient_matrix_UB_12 0.0561399000
_diffrn_orient_matrix_UB_13 0.0310177000
_diffrn_orient_matrix_UB_21 0.0388351000
_diffrn_orient_matrix_UB_22 -0.0235663000
_diffrn_orient_matrix_UB_23 0.0140193000
_diffrn_orient_matrix_UB_31 0.0147956000
_diffrn_orient_matrix_UB_32 0.0569045000
_diffrn_orient_matrix_UB_33 -0.0249451000
_diffrn_radiation_monochromator mirror
_diffrn_radiation_probe x-ray
_diffrn_radiation_type MoK\a
_diffrn_radiation_wavelength 0.71073
_diffrn_reflns_av_unetI/netI 0.0318
_diffrn_reflns_Laue_measured_fraction_full 0.999
_diffrn_reflns_Laue_measured_fraction_max 0.988
_diffrn_reflns_limit_h_max 21
_diffrn_reflns_limit_h_min -21
_diffrn_reflns_limit_k_max 10
_diffrn_reflns_limit_k_min -10
_diffrn_reflns_limit_l_max 21
_diffrn_reflns_limit_l_min -21
_diffrn_reflns_number 5903
_diffrn_reflns_point_group_measured_fraction_full 0.932
_diffrn_reflns_point_group_measured_fraction_max 0.917
_diffrn_reflns_theta_full 25.242
_diffrn_reflns_theta_max 26.396
_diffrn_reflns_theta_min 2.876
_diffrn_source 'SuperNova (Mo) X-ray Source'
_exptl_absorpt_coefficient_mu 2.213
_exptl_absorpt_correction_T_max -0.010
_exptl_absorpt_correction_T_min 10000000.000
_exptl_absorpt_correction_type analytical
_exptl_absorpt_process_details
;
CrysAlisPro, Agilent Technologies,
Version 1.171.37.33 (release 27-03-2014 CrysAlis171 .NET)
(compiled Mar 27 2014,17:12:48)
Analytical numeric absorption correction using a multifaceted crystal
            model based on expressions derived by R.C. Clark & J.S. Reid.
(Clark, R. C. & Reid, J. S. (1995). Acta Cryst. A51, 887-897)
Empirical absorption correction using spherical harmonics,
 implemented in SCALE3 ABSPACK scaling algorithm.
;
_exptl_crystal_colour 'clear yellow'
_exptl_crystal_colour_lustre clear
_exptl_crystal_colour_primary yellow
_exptl_crystal_density_diffrn 1.591
_exptl_crystal_description needle
_exptl_crystal_F_000 1176
_exptl_crystal_recrystallization_method 'Re-crystallisation from solvent: Hexane'
_exptl_crystal_size_max 0.3647
_exptl_crystal_size_mid 0.0781
_exptl_crystal_size_min 0.0604
_refine_diff_density_max 0.947
_refine_diff_density_min -1.183
_refine_diff_density_rms 0.122
_refine_ls_abs_structure_details
;
 Classical Flack method preferred over Parsons because s.u. lower.
;
_refine_ls_abs_structure_Flack 0.00(3)
_refine_ls_extinction_method none
_refine_ls_goodness_of_fit_ref 1.077
_refine_ls_hydrogen_treatment constr
_refine_ls_matrix_type full
_refine_ls_number_parameters 267
_refine_ls_number_reflns 5903
_refine_ls_number_restraints 68
_refine_ls_restrained_S_all 1.073
_refine_ls_R_factor_all 0.0769
_refine_ls_R_factor_gt 0.0559
_refine_ls_shift/su_max 0.000
_refine_ls_shift/su_mean 0.000
_refine_ls_structure_factor_coef Fsqd
_refine_ls_weighting_details 'w=1/[\s^2^(Fo^2^)+(0.1216P)^2^] where P=(Fo^2^+2Fc^2^)/3'
_refine_ls_weighting_scheme calc
_refine_ls_wR_factor_gt 0.1623
_refine_ls_wR_factor_ref 0.1825
_reflns_Friedel_coverage 0.855
_reflns_Friedel_fraction_full 0.865
_reflns_Friedel_fraction_max 0.846
_reflns_number_gt 4411
_reflns_number_total 5903
_reflns_threshold_expression 'I > 2\s(I)'
_cod_data_source_file c8sc00890f2.cif
_cod_data_source_block 1pF_VT_240K_rnp1416b_twin1_hklf4
_cod_depositor_comments 'Adding full bibliography for 1549107--1549121.cif.'
_cod_database_code 1549118
_shelxl_version_number 2013-4
_chemical_oxdiff_formula 'C18 H30 F5 I1 Ni1 P2'
_chemical_oxdiff_usercomment 'Vargini's Ni(F)(PEt3)2(C6F4I) 200K'
_shelx_space_group_comment
;
The symmetry employed for this shelxl refinement is uniquely defined
by the following loop, which should always be used as a source of
symmetry information in preference to the above space-group names.
They are only intended as comments.
;
_diffrn_oxdiff_twin_integration_method simultaneous
_olex2_refinement_description
;
1. Fixed Uiso
 At 1.2 times of:
  All C(H,H) groups
 At 1.5 times of:
  All C(H,H,H) groups
2. Restrained distances
 C17A-C18A = C17-C18
 1.52 with sigma of 0.02
 C14A-C13A = C14-C13 = C16-C15 = C16A-C15A
 1.52 with sigma of 0.02
3. Uiso/Uaniso restraints and constraints
Uanis(C13) \\sim Ueq, Uanis(C13A) \\sim Ueq, Uanis(C14) \\sim Ueq, Uanis(C14A)
\\sim Ueq, Uanis(C16) \\sim Ueq, Uanis(C16A) \\sim Ueq, Uanis(C17) \\sim Ueq,
Uanis(C18) \\sim Ueq, Uanis(C17A) \\sim Ueq, Uanis(C18A) \\sim Ueq: with sigma
of 0.02 and sigma for terminal atoms of 0.04
Uanis(P2) = Uanis(P2A)
Uanis(C17A) = Uanis(C17)
Uanis(C15) = Uanis(C15A)
Uanis(C18A) = Uanis(C18) = Uanis(C17A) = Uanis(C17)
Uanis(C13A) = Uanis(C13)
Uanis(C14) = Uanis(C14A)
Uanis(C16) = Uanis(C16A)
4. Others
 Sof(P2A)=Sof(C13A)=Sof(H13C)=Sof(H13D)=Sof(C14A)=Sof(H14D)=Sof(H14E)=
 Sof(H14F)=Sof(C15A)=Sof(H15C)=Sof(H15D)=Sof(C16A)=Sof(H16D)=Sof(H16E)=
 Sof(H16F)=Sof(C17A)=Sof(H17C)=Sof(H17D)=Sof(C18A)=Sof(H18D)=Sof(H18E)=
 Sof(H18F)=1-FVAR(1)
 Sof(P2)=Sof(C13)=Sof(H13A)=Sof(H13B)=Sof(C14)=Sof(H14A)=Sof(H14B)=Sof(H14C)=
 Sof(C15)=Sof(H15A)=Sof(H15B)=Sof(C16)=Sof(H16A)=Sof(H16B)=Sof(H16C)=Sof(C17)=
 Sof(H17A)=Sof(H17B)=Sof(C18)=Sof(H18A)=Sof(H18B)=Sof(H18C)=FVAR(1)
5.a Riding coordinates:
 C14A(H14D,H14E,H14F), C16A(H16D,H16E,H16F), C18A(H18D,H18E,H18F)
5.b Secondary CH2 refined with riding coordinates:
 C7(H7A,H7B), C9(H9A,H9B), C11(H11A,H11B), C13(H13A,H13B), C15(H15A,H15B),
 C17(H17A,H17B), C13A(H13C,H13D), C15A(H15C,H15D), C17A(H17C,H17D)
5.c Idealised Me refined as rotating group:
 C8(H8A,H8B,H8C), C10(H10A,H10B,H10C), C12(H12A,H12B,H12C), C14(H14A,H14B,
 H14C), C16(H16A,H16B,H16C), C18(H18A,H18B,H18C)
;
_olex2_submission_special_instructions 'No special instructions were received'

loop_
_space_group_symop_operation_xyz
'x, y, z'
'x, -y, z+1/2'
'x+1/2, y+1/2, z'
'x+1/2, -y+1/2, z+1/2'

loop_
_atom_site_label
_atom_site_type_symbol
_atom_site_fract_x
_atom_site_fract_y
_atom_site_fract_z
_atom_site_U_iso_or_equiv
_atom_site_adp_type
_atom_site_occupancy
_atom_site_site_symmetry_order
_atom_site_calc_flag
_atom_site_refinement_flags_posn
_atom_site_refinement_flags_adp
_atom_site_refinement_flags_occupancy
_atom_site_disorder_assembly
_atom_site_disorder_group
I1 I 0.16230(5) 0.70905(17) 0.17564(5) 0.0577(5) Uani 1 1 d . . . . .
Ni1 Ni 0.46051(12) 0.7994(3) 0.47897(13) 0.0392(7) Uani 1 1 d . . . . .
P1 P 0.3741(3) 0.8387(6) 0.5638(3) 0.0510(10) Uani 1 1 d . . . . .
F1 F 0.5416(6) 0.8300(18) 0.5601(7) 0.066(3) Uani 1 1 d . . . . .
F2 F 0.3674(8) 1.0445(13) 0.3706(7) 0.064(3) Uani 1 1 d . . . . .
F3 F 0.2520(7) 1.0094(15) 0.2566(7) 0.062(3) Uani 1 1 d . . . . .
F4 F 0.2653(7) 0.4596(16) 0.2879(8) 0.063(3) Uani 1 1 d . . . . .
F5 F 0.3791(7) 0.4943(14) 0.4073(7) 0.065(3) Uani 1 1 d . . . . .
C1 C 0.3774(11) 0.776(2) 0.3973(12) 0.027(3) Uani 1 1 d . . . . .
C2 C 0.3416(11) 0.900(2) 0.3544(12) 0.043(4) Uani 1 1 d . . . . .
C3 C 0.2832(11) 0.878(2) 0.2928(11) 0.038(4) Uani 1 1 d . . . . .
C4 C 0.2548(15) 0.746(4) 0.2691(16) 0.047(6) Uani 1 1 d . . . . .
C5 C 0.2911(11) 0.607(2) 0.3076(11) 0.035(4) Uani 1 1 d . . . . .
C6 C 0.3484(12) 0.628(4) 0.3717(13) 0.053(7) Uani 1 1 d . . . . .
C7 C 0.283(2) 0.726(3) 0.544(3) 0.085(9) Uani 1 1 d . . . . .
H7A H 0.2551 0.7596 0.4932 0.102 Uiso 1 1 calc R . . . .
H7B H 0.2955 0.6157 0.5389 0.102 Uiso 1 1 calc R . . . .
C8 C 0.228(2) 0.743(3) 0.607(3) 0.080(10) Uani 1 1 d . . . . .
H8A H 0.2037 0.8448 0.6029 0.120 Uiso 1 1 calc GR . . . .
H8B H 0.2576 0.7329 0.6589 0.120 Uiso 1 1 calc GR . . . .
H8C H 0.1885 0.6633 0.6006 0.120 Uiso 1 1 calc GR . . . .
C9 C 0.4112(19) 0.791(4) 0.6640(17) 0.091(9) Uani 1 1 d . . . . .
H9A H 0.4574 0.8546 0.6790 0.109 Uiso 1 1 calc R . . . .
H9B H 0.3721 0.8209 0.6980 0.109 Uiso 1 1 calc R . . . .
C10 C 0.4325(17) 0.626(4) 0.6811(19) 0.114(12) Uani 1 1 d . . . . .
H10A H 0.3894 0.5590 0.6613 0.171 Uiso 1 1 calc GR . . . .
H10B H 0.4440 0.6114 0.7375 0.171 Uiso 1 1 calc GR . . . .
H10C H 0.4777 0.5989 0.6556 0.171 Uiso 1 1 calc GR . . . .
C11 C 0.3394(16) 1.043(3) 0.5617(15) 0.090(8) Uani 1 1 d . . . . .
H11A H 0.3071 1.0602 0.5115 0.108 Uiso 1 1 calc R . . . .
H11B H 0.3060 1.0556 0.6036 0.108 Uiso 1 1 calc R . . . .
C12 C 0.400(3) 1.164(3) 0.571(2) 0.133(15) Uani 1 1 d . . . . .
H12A H 0.4236 1.1737 0.5228 0.200 Uiso 1 1 calc GR . . . .
H12B H 0.4397 1.1347 0.6137 0.200 Uiso 1 1 calc GR . . . .
H12C H 0.3772 1.2620 0.5836 0.200 Uiso 1 1 calc GR . . . .
P2 P 0.5449(14) 0.740(3) 0.3951(18) 0.046(4) Uani 0.59(2) 1 d . . P A 1
C13 C 0.519(2) 0.784(3) 0.291(2) 0.035(8) Uani 0.59(2) 1 d D U P A 1
H13A H 0.4732 0.7232 0.2709 0.042 Uiso 0.59(2) 1 calc R . P A 1
H13B H 0.5056 0.8939 0.2850 0.042 Uiso 0.59(2) 1 calc R . P A 1
C14 C 0.583(3) 0.749(5) 0.240(3) 0.065(12) Uani 0.59(2) 1 d D U P A 1
H14A H 0.5608 0.7073 0.1894 0.097 Uiso 0.59(2) 1 calc GR . P A 1
H14B H 0.6190 0.6731 0.2660 0.097 Uiso 0.59(2) 1 calc GR . P A 1
H14C H 0.6115 0.8436 0.2311 0.097 Uiso 0.59(2) 1 calc GR . P A 1
C15 C 0.585(4) 0.537(6) 0.405(3) 0.11(2) Uani 0.59(2) 1 d D . P A 1
H15A H 0.5545 0.4697 0.3671 0.137 Uiso 0.59(2) 1 calc R . P A 1
H15B H 0.6385 0.5374 0.3932 0.137 Uiso 0.59(2) 1 calc R . P A 1
C16 C 0.582(3) 0.473(6) 0.488(3) 0.122(16) Uani 0.59(2) 1 d D U P A 1
H16A H 0.5776 0.3607 0.4850 0.182 Uiso 0.59(2) 1 calc GR . P A 1
H16B H 0.5377 0.5159 0.5096 0.182 Uiso 0.59(2) 1 calc GR . P A 1
H16C H 0.6293 0.5012 0.5206 0.182 Uiso 0.59(2) 1 calc GR . P A 1
C17 C 0.638(4) 0.840(6) 0.421(4) 0.114(11) Uani 0.59(2) 1 d D U P A 1
H17A H 0.6575 0.8236 0.4760 0.137 Uiso 0.59(2) 1 calc R . P A 1
H17B H 0.6766 0.8036 0.3875 0.137 Uiso 0.59(2) 1 calc R . P A 1
C18 C 0.616(4) 1.012(6) 0.404(5) 0.114(11) Uani 0.59(2) 1 d D U P A 1
H18A H 0.5831 1.0203 0.3542 0.171 Uiso 0.59(2) 1 calc GR . P A 1
H18B H 0.6634 1.0720 0.4007 0.171 Uiso 0.59(2) 1 calc GR . P A 1
H18C H 0.5893 1.0529 0.4459 0.171 Uiso 0.59(2) 1 calc GR . P A 1
P2A P 0.555(2) 0.787(4) 0.400(3) 0.046(4) Uani 0.41(2) 1 d . . P A 2
C13A C 0.522(3) 0.711(5) 0.294(3) 0.035(8) Uani 0.41(2) 1 d D U P A 2
H13C H 0.4984 0.6091 0.3000 0.042 Uiso 0.41(2) 1 calc R . P A 2
H13D H 0.4802 0.7802 0.2715 0.042 Uiso 0.41(2) 1 calc R . P A 2
C14A C 0.578(5) 0.693(8) 0.232(5) 0.065(12) Uani 0.41(2) 1 d D U P A 2
H14D H 0.5497 0.6682 0.1810 0.097 Uiso 0.41(2) 1 d R . P A 2
H14E H 0.6138 0.6098 0.2482 0.097 Uiso 0.41(2) 1 d R . P A 2
H14F H 0.6064 0.7891 0.2279 0.097 Uiso 0.41(2) 1 d R . P A 2
C15A C 0.619(5) 0.623(7) 0.434(6) 0.11(2) Uani 0.41(2) 1 d D . P A 2
H15C H 0.6647 0.6223 0.4045 0.137 Uiso 0.41(2) 1 calc R . P A 2
H15D H 0.6378 0.6354 0.4898 0.137 Uiso 0.41(2) 1 calc R . P A 2
C16A C 0.574(5) 0.469(9) 0.420(6) 0.122(16) Uani 0.41(2) 1 d D U P A 2
H16D H 0.5518 0.4627 0.3656 0.182 Uiso 0.41(2) 1 d R . P A 2
H16E H 0.5332 0.4635 0.4540 0.182 Uiso 0.41(2) 1 d R . P A 2
H16F H 0.6099 0.3828 0.4321 0.182 Uiso 0.41(2) 1 d R . P A 2
C17A C 0.615(6) 0.950(10) 0.406(7) 0.114(11) Uani 0.41(2) 1 d D U P A 2
H17C H 0.6380 0.9635 0.4612 0.137 Uiso 0.41(2) 1 calc R . P A 2
H17D H 0.6579 0.9320 0.3746 0.137 Uiso 0.41(2) 1 calc R . P A 2
C18A C 0.572(5) 1.099(9) 0.378(5) 0.114(11) Uani 0.41(2) 1 d D U P A 2
H18D H 0.5612 1.1656 0.4213 0.171 Uiso 0.41(2) 1 d R . P A 2
H18E H 0.5238 1.0582 0.3517 0.171 Uiso 0.41(2) 1 d R . P A 2
H18F H 0.5982 1.1594 0.3410 0.171 Uiso 0.41(2) 1 d R . P A 2

loop_
_atom_site_aniso_label
_atom_site_aniso_U_11
_atom_site_aniso_U_22
_atom_site_aniso_U_33
_atom_site_aniso_U_23
_atom_site_aniso_U_13
_atom_site_aniso_U_12
I1 0.0343(8) 0.0962(12) 0.0377(8) 0.0049(11) -0.0166(4) -0.0081(11)
Ni1 0.0236(13) 0.0639(18) 0.0268(14) 0.0009(13) -0.0110(9) 0.0040(12)
P1 0.041(2) 0.076(3) 0.035(2) 0.005(2) -0.0030(17) 0.012(2)
F1 0.032(6) 0.124(10) 0.037(6) -0.012(7) -0.016(4) 0.009(6)
F2 0.070(7) 0.060(7) 0.056(8) -0.002(6) -0.022(5) -0.012(6)
F3 0.057(7) 0.064(7) 0.059(8) 0.022(6) -0.023(5) 0.005(6)
F4 0.055(7) 0.072(9) 0.059(8) -0.003(6) -0.009(5) -0.006(6)
F5 0.060(7) 0.063(7) 0.064(8) 0.003(6) -0.027(5) 0.010(6)
C1 0.016(9) 0.049(9) 0.017(10) 0.002(7) -0.001(6) -0.002(7)
C2 0.029(10) 0.054(11) 0.042(12) 0.015(9) -0.016(7) -0.015(8)
C3 0.038(11) 0.054(11) 0.019(9) 0.011(8) -0.005(7) 0.001(9)
C4 0.018(14) 0.101(16) 0.018(15) -0.004(8) -0.008(6) -0.002(8)
C5 0.028(9) 0.048(10) 0.028(10) -0.004(8) 0.002(6) -0.003(8)
C6 0.027(10) 0.10(2) 0.028(10) -0.004(12) -0.018(7) 0.025(12)
C7 0.051(19) 0.15(2) 0.06(2) -0.006(15) 0.016(15) 0.008(15)
C8 0.06(2) 0.12(2) 0.06(2) 0.004(12) 0.032(18) 0.006(12)
C9 0.050(14) 0.19(3) 0.035(13) 0.010(15) 0.007(11) 0.020(16)
C10 0.088(19) 0.15(3) 0.10(2) 0.06(2) 0.006(15) 0.05(2)
C11 0.113(18) 0.086(16) 0.071(14) 0.014(13) 0.007(13) 0.045(15)
C12 0.19(4) 0.085(17) 0.13(3) -0.02(2) 0.04(3) -0.02(2)
P2 0.020(7) 0.074(13) 0.044(6) -0.013(9) -0.001(5) -0.008(7)
C13 0.040(13) 0.032(15) 0.034(13) -0.015(14) 0.003(11) 0.008(13)
C14 0.07(2) 0.08(3) 0.05(2) -0.043(19) -0.003(18) -0.03(2)
C15 0.14(5) 0.06(3) 0.16(5) -0.01(3) 0.07(4) 0.03(3)
C16 0.13(3) 0.10(2) 0.12(3) -0.01(3) -0.02(3) 0.05(2)
C17 0.105(16) 0.14(2) 0.104(15) -0.011(17) 0.033(13) -0.026(16)
C18 0.105(16) 0.14(2) 0.104(15) -0.011(17) 0.033(13) -0.026(16)
P2A 0.020(7) 0.074(13) 0.044(6) -0.013(9) -0.001(5) -0.008(7)
C13A 0.040(13) 0.032(15) 0.034(13) -0.015(14) 0.003(11) 0.008(13)
C14A 0.07(2) 0.08(3) 0.05(2) -0.043(19) -0.003(18) -0.03(2)
C15A 0.14(5) 0.06(3) 0.16(5) -0.01(3) 0.07(4) 0.03(3)
C16A 0.13(3) 0.10(2) 0.12(3) -0.01(3) -0.02(3) 0.05(2)
C17A 0.105(16) 0.14(2) 0.104(15) -0.011(17) 0.033(13) -0.026(16)
C18A 0.105(16) 0.14(2) 0.104(15) -0.011(17) 0.033(13) -0.026(16)

loop_
_atom_type_symbol
_atom_type_description
_atom_type_scat_dispersion_real
_atom_type_scat_dispersion_imag
_atom_type_scat_source
C C 0.0033 0.0016 'International Tables Vol C Tables 4.2.6.8 and 6.1.1.4'
H H 0.0000 0.0000 'International Tables Vol C Tables 4.2.6.8 and 6.1.1.4'
F F 0.0171 0.0103 'International Tables Vol C Tables 4.2.6.8 and 6.1.1.4'
I I -0.4742 1.8119 'International Tables Vol C Tables 4.2.6.8 and 6.1.1.4'
Ni Ni 0.3393 1.1124 'International Tables Vol C Tables 4.2.6.8 and 6.1.1.4'
P P 0.1023 0.0942 'International Tables Vol C Tables 4.2.6.8 and 6.1.1.4'

loop_
_exptl_crystal_face_index_h
_exptl_crystal_face_index_k
_exptl_crystal_face_index_l
_exptl_crystal_face_perp_dist
_exptl_oxdiff_crystal_face_indexfrac_h
_exptl_oxdiff_crystal_face_indexfrac_k
_exptl_oxdiff_crystal_face_indexfrac_l
_exptl_oxdiff_crystal_face_x
_exptl_oxdiff_crystal_face_y
_exptl_oxdiff_crystal_face_z
1 -1 -1 0.0302 1.0277 -1.0006 -0.9720 -0.0854 0.0499 -0.0175
-1 1 1 0.0302 -1.0277 1.0006 0.9720 0.0854 -0.0499 0.0175
3 2 -3 0.0566 3.0741 1.9996 -2.9259 0.0243 0.0312 0.2323
-3 -2 3 0.0084 -3.0741 -1.9996 2.9259 -0.0243 -0.0312 -0.2323
1 0 2 0.1623 0.9914 0.0002 1.9835 0.0624 0.0663 -0.0348
-1 0 -2 0.1623 -0.9914 -0.0002 -1.9835 -0.0624 -0.0663 0.0348

loop_
_geom_angle_atom_site_label_1
_geom_angle_atom_site_label_2
_geom_angle_atom_site_label_3
_geom_angle
P1 Ni1 P2A 172.7(7)
F1 Ni1 P1 90.0(4)
F1 Ni1 C1 177.9(8)
F1 Ni1 P2 91.0(7)
F1 Ni1 P2A 85.1(11)
C1 Ni1 P1 89.1(7)
C1 Ni1 P2 90.1(9)
C1 Ni1 P2A 95.6(12)
P2 Ni1 P1 175.4(6)
C7 P1 Ni1 115.2(10)
C9 P1 Ni1 113.0(9)
C9 P1 C7 104.9(19)
C9 P1 C11 108.2(14)
C11 P1 Ni1 111.9(9)
C11 P1 C7 102.9(14)
C2 C1 Ni1 123.9(14)
C2 C1 C6 113.8(18)
C6 C1 Ni1 122.2(17)
F2 C2 C1 118.9(14)
F2 C2 C3 118.4(16)
C3 C2 C1 122.6(17)
F3 C3 C2 116.8(17)
C4 C3 F3 118.0(19)
C4 C3 C2 125(2)
C3 C4 I1 126(2)
C3 C4 C5 116.8(19)
C5 C4 I1 116.9(17)
F4 C5 C4 122.2(17)
F4 C5 C6 119.2(19)
C6 C5 C4 118.2(18)
F5 C6 C1 120.5(17)
F5 C6 C5 116(2)
C5 C6 C1 123(2)
P1 C7 H7A 108.8
P1 C7 H7B 108.8
H7A C7 H7B 107.7
C8 C7 P1 114(3)
C8 C7 H7A 108.8
C8 C7 H7B 108.8
C7 C8 H8A 109.5
C7 C8 H8B 109.5
C7 C8 H8C 109.5
H8A C8 H8B 109.5
H8A C8 H8C 109.5
H8B C8 H8C 109.5
P1 C9 H9A 108.0
P1 C9 H9B 108.0
H9A C9 H9B 107.2
C10 C9 P1 117(3)
C10 C9 H9A 108.0
C10 C9 H9B 108.0
C9 C10 H10A 109.5
C9 C10 H10B 109.5
C9 C10 H10C 109.5
H10A C10 H10B 109.5
H10A C10 H10C 109.5
H10B C10 H10C 109.5
P1 C11 H11A 108.3
P1 C11 H11B 108.3
H11A C11 H11B 107.4
C12 C11 P1 116(2)
C12 C11 H11A 108.3
C12 C11 H11B 108.3
C11 C12 H12A 109.5
C11 C12 H12B 109.5
C11 C12 H12C 109.5
H12A C12 H12B 109.5
H12A C12 H12C 109.5
H12B C12 H12C 109.5
C13 P2 Ni1 118.8(16)
C13 P2 C15 109(2)
C13 P2 C17 104(3)
C15 P2 Ni1 114.5(19)
C17 P2 Ni1 111(2)
C17 P2 C15 96(3)
P2 C13 H13A 108.7
P2 C13 H13B 108.7
H13A C13 H13B 107.6
C14 C13 P2 114(4)
C14 C13 H13A 108.7
C14 C13 H13B 108.7
C13 C14 H14A 109.5
C13 C14 H14B 109.5
C13 C14 H14C 109.5
H14A C14 H14B 109.5
H14A C14 H14C 109.5
H14B C14 H14C 109.5
P2 C15 H15A 109.2
P2 C15 H15B 109.2
H15A C15 H15B 107.9
C16 C15 P2 112(3)
C16 C15 H15A 109.2
C16 C15 H15B 109.2
C15 C16 H16A 109.5
C15 C16 H16B 109.5
C15 C16 H16C 109.5
H16A C16 H16B 109.5
H16A C16 H16C 109.5
H16B C16 H16C 109.5
P2 C17 H17A 111.2
P2 C17 H17B 111.2
H17A C17 H17B 109.1
C18 C17 P2 103(4)
C18 C17 H17A 111.2
C18 C17 H17B 111.2
C17 C18 H18A 109.5
C17 C18 H18B 109.5
C17 C18 H18C 109.5
H18A C18 H18B 109.5
H18A C18 H18C 109.5
H18B C18 H18C 109.5
C13A P2A Ni1 115(2)
C15A P2A Ni1 108(3)
C15A P2A C13A 98(4)
C17A P2A Ni1 114(4)
C17A P2A C13A 116(5)
C17A P2A C15A 105(4)
P2A C13A H13C 106.6
P2A C13A H13D 106.6
H13C C13A H13D 106.6
C14A C13A P2A 123(5)
C14A C13A H13C 106.6
C14A C13A H13D 106.6
C13A C14A H14D 110.8
C13A C14A H14E 108.3
C13A C14A H14F 109.4
H14D C14A H14E 109.5
H14D C14A H14F 109.5
H14E C14A H14F 109.5
P2A C15A H15C 109.8
P2A C15A H15D 109.8
H15C C15A H15D 108.2
C16A C15A P2A 109(6)
C16A C15A H15C 109.8
C16A C15A H15D 109.8
C15A C16A H16D 109.2
C15A C16A H16E 110.2
C15A C16A H16F 109.0
H16D C16A H16E 109.5
H16D C16A H16F 109.5
H16E C16A H16F 109.5
P2A C17A H17C 109.0
P2A C17A H17D 109.0
H17C C17A H17D 107.8
C18A C17A P2A 113(7)
C18A C17A H17C 109.0
C18A C17A H17D 109.0
C17A C18A H18D 112.6
C17A C18A H18E 101.7
C17A C18A H18F 113.8
H18D C18A H18E 109.5
H18D C18A H18F 109.5
H18E C18A H18F 109.5

loop_
_geom_bond_atom_site_label_1
_geom_bond_atom_site_label_2
_geom_bond_distance
I1 C4 2.13(2)
Ni1 P1 2.209(5)
Ni1 F1 1.855(10)
Ni1 C1 1.88(2)
Ni1 P2 2.20(3)
Ni1 P2A 2.22(5)
P1 C7 1.84(4)
P1 C9 1.79(3)
P1 C11 1.83(2)
F2 C2 1.33(2)
F3 C3 1.35(2)
F4 C5 1.36(2)
F5 C6 1.36(3)
C1 C2 1.38(3)
C1 C6 1.41(3)
C2 C3 1.37(2)
C3 C4 1.27(3)
C4 C5 1.46(3)
C5 C6 1.39(2)
C7 H7A 0.9700
C7 H7B 0.9700
C7 C8 1.51(3)
C8 H8A 0.9600
C8 H8B 0.9600
C8 H8C 0.9600
C9 H9A 0.9700
C9 H9B 0.9700
C9 C10 1.47(5)
C10 H10A 0.9600
C10 H10B 0.9600
C10 H10C 0.9600
C11 H11A 0.9700
C11 H11B 0.9700
C11 C12 1.46(4)
C12 H12A 0.9600
C12 H12B 0.9600
C12 H12C 0.9600
P2 C13 1.81(5)
P2 C15 1.86(5)
P2 C17 1.81(6)
C13 H13A 0.9700
C13 H13B 0.9700
C13 C14 1.51(3)
C14 H14A 0.9600
C14 H14B 0.9600
C14 H14C 0.9600
C15 H15A 0.9700
C15 H15B 0.9700
C15 C16 1.50(3)
C16 H16A 0.9600
C16 H16B 0.9600
C16 H16C 0.9600
C17 H17A 0.9700
C17 H17B 0.9700
C17 C18 1.54(3)
C18 H18A 0.9600
C18 H18B 0.9600
C18 H18C 0.9600
P2A C13A 1.93(7)
P2A C15A 1.83(8)
P2A C17A 1.72(10)
C13A H13C 0.9700
C13A H13D 0.9700
C13A C14A 1.51(3)
C14A H14D 0.9599
C14A H14E 0.9600
C14A H14F 0.9600
C15A H15C 0.9700
C15A H15D 0.9700
C15A C16A 1.53(3)
C16A H16D 0.9600
C16A H16E 0.9600
C16A H16F 0.9600
C17A H17C 0.9700
C17A H17D 0.9700
C17A C18A 1.52(3)
C18A H18D 0.9598
C18A H18E 0.9599
C18A H18F 0.9600

loop_
_geom_torsion_atom_site_label_1
_geom_torsion_atom_site_label_2
_geom_torsion_atom_site_label_3
_geom_torsion_atom_site_label_4
_geom_torsion
I1 C4 C5 F4 -3(3)
I1 C4 C5 C6 -176.3(17)
Ni1 P1 C7 C8 174(2)
Ni1 P1 C9 C10 -64(3)
Ni1 P1 C11 C12 -52(2)
Ni1 C1 C2 F2 1(3)
Ni1 C1 C2 C3 177.1(17)
Ni1 C1 C6 F5 2(3)
Ni1 C1 C6 C5 -175.0(17)
Ni1 P2 C13 C14 175.9(19)
Ni1 P2 C15 C16 -25(6)
Ni1 P2 C17 C18 -68(4)
Ni1 P2A C15A C16A 66(7)
Ni1 P2A C17A C18A -64(8)
P1 Ni1 C1 C2 86(2)
P1 Ni1 C1 C6 -97.1(18)
F2 C2 C3 F3 -5(3)
F2 C2 C3 C4 177(3)
F3 C3 C4 I1 1(4)
F3 C3 C4 C5 178.2(19)
F4 C5 C6 F5 5(3)
F4 C5 C6 C1 -179(2)
C1 C2 C3 F3 179(2)
C1 C2 C3 C4 1(4)
C2 C1 C6 F5 178.7(18)
C2 C1 C6 C5 2(3)
C2 C3 C4 I1 178.4(19)
C2 C3 C4 C5 -4(4)
C3 C4 C5 F4 179(2)
C3 C4 C5 C6 6(4)
C4 C5 C6 F5 178(2)
C4 C5 C6 C1 -5(3)
C6 C1 C2 F2 -176.2(16)
C6 C1 C2 C3 0(3)
C7 P1 C9 C10 63(2)
C7 P1 C11 C12 -176(2)
C9 P1 C7 C8 49(3)
C9 P1 C11 C12 73(2)
C11 P1 C7 C8 -64(3)
C11 P1 C9 C10 172(2)
P2 Ni1 C1 C2 -98(2)
P2 Ni1 C1 C6 78.4(19)
C13 P2 C15 C16 -161(5)
C13 P2 C17 C18 61(4)
C15 P2 C13 C14 -50(3)
C15 P2 C17 C18 173(4)
C17 P2 C13 C14 51(3)
C17 P2 C15 C16 92(6)
P2A Ni1 C1 C2 -88(2)
P2A Ni1 C1 C6 88(2)
C13A P2A C15A C16A -53(7)
C13A P2A C17A C18A 72(8)
C15A P2A C17A C18A 178(6)
C17A P2A C15A C16A -173(7)

loop_
_diffrn_oxdiff_twin_id
_diffrn_oxdiff_twin_ratio
_diffrn_oxdiff_twin_reflns_isolated
_diffrn_oxdiff_twin_reflns_overlapped
1 0.5752 2565 2801
2 0.4248 2558 2801
